data_7214228
loop_
_publ_author_name
'Wang, Yan-Ning'
'Li, Guang-Hua'
'Yang, Qing-Feng'
'Yu, Jie-Hui'
'Xu, Ji-Qing'

_publ_section_title
;
 New Zn2+ coordination polymers with mixed triazolate/tetrazolate and
 acylhydrazidate as linkers
;
_journal_issue 13
_journal_name_full CrystEngComm
_journal_page_first 2692
_journal_paper_doi 10.1039/c3ce42426j
_journal_volume 16
_journal_year 2014
_chemical_formula_sum 'C10 H8 N12 O2 Zn2'
_chemical_formula_weight 459.02
_chemical_name_systematic
; 
 ? 
;
_space_group_IT_number 15
_symmetry_cell_setting monoclinic
_symmetry_space_group_name_Hall '-C 2yc'
_symmetry_space_group_name_H-M 'C 1 2/c 1'
_atom_sites_solution_hydrogens geom
_atom_sites_solution_primary direct
_atom_sites_solution_secondary difmap
_audit_creation_method SHELXL-97
_cell_angle_alpha 90.00
_cell_angle_beta 116.92(3)
_cell_angle_gamma 90.00
_cell_formula_units_Z 4
_cell_length_a 12.354(3)
_cell_length_b 12.473(3)
_cell_length_c 10.449(2)
_cell_measurement_temperature 293(2)
_cell_volume 1435.6(7)
_computing_cell_refinement Process-auto
_computing_data_collection Process-auto
_computing_data_reduction Process-auto
_computing_structure_refinement 'SHELXL-97 (Sheldrick, 1997)'
_computing_structure_solution 'SHELXS-97 (Sheldrick, 1990)'
_diffrn_ambient_temperature 293(2)
_diffrn_detector_area_resol_mean 10.0
_diffrn_measured_fraction_theta_full 0.996
_diffrn_measured_fraction_theta_max 0.996
_diffrn_measurement_device_type 'Rigaku RAXIS-RAPID'
_diffrn_measurement_method omega-scan
_diffrn_radiation_monochromator graphite
_diffrn_radiation_source 'fine-focus sealed tube'
_diffrn_radiation_type MoK\a
_diffrn_radiation_wavelength 0.71073
_diffrn_reflns_av_R_equivalents 0.0193
_diffrn_reflns_av_sigmaI/netI 0.0147
_diffrn_reflns_limit_h_max 15
_diffrn_reflns_limit_h_min -15
_diffrn_reflns_limit_k_max 16
_diffrn_reflns_limit_k_min -16
_diffrn_reflns_limit_l_max 13
_diffrn_reflns_limit_l_min -13
_diffrn_reflns_number 6966
_diffrn_reflns_theta_full 27.43
_diffrn_reflns_theta_max 27.43
_diffrn_reflns_theta_min 3.27
_diffrn_standards_decay_% 0
_diffrn_standards_interval_count 0
_diffrn_standards_interval_time 0
_diffrn_standards_number 0
_exptl_absorpt_coefficient_mu 3.383
_exptl_absorpt_correction_T_max 0.713
_exptl_absorpt_correction_T_min 0.673
_exptl_absorpt_correction_type empirical
_exptl_absorpt_process_details Process-auto
_exptl_crystal_colour colorless
_exptl_crystal_density_diffrn 2.124
_exptl_crystal_density_method 'not measured'
_exptl_crystal_description columnar
_exptl_crystal_F_000 912
_exptl_crystal_size_max 0.12
_exptl_crystal_size_mid 0.10
_exptl_crystal_size_min 0.10
_refine_diff_density_max 0.564
_refine_diff_density_min -0.382
_refine_diff_density_rms 0.074
_refine_ls_extinction_method none
_refine_ls_goodness_of_fit_ref 1.070
_refine_ls_hydrogen_treatment mixed
_refine_ls_matrix_type full
_refine_ls_number_parameters 134
_refine_ls_number_reflns 1640
_refine_ls_number_restraints 0
_refine_ls_restrained_S_all 1.070
_refine_ls_R_factor_all 0.0227
_refine_ls_R_factor_gt 0.0209
_refine_ls_shift/su_max 0.001
_refine_ls_shift/su_mean 0.000
_refine_ls_structure_factor_coef Fsqd
_refine_ls_weighting_details 'calc w=1/[\s^2^(Fo^2^)+(0.0292P)^2^+2.1415P] where P=(Fo^2^+2Fc^2^)/3'
_refine_ls_weighting_scheme calc
_refine_ls_wR_factor_gt 0.0534
_refine_ls_wR_factor_ref 0.0542
_reflns_number_gt 1530
_reflns_number_total 1640
_reflns_threshold_expression >2sigma(I)
_cod_data_source_file c3ce42426j2.cif
_cod_data_source_block 3
_cod_original_cell_volume 1435.5(5)
_cod_original_sg_symbol_H-M c2/c
_cod_database_code 7214228

loop_
_symmetry_equiv_pos_as_xyz
'x, y, z'
'-x, y, -z+1/2'
'x+1/2, y+1/2, z'
'-x+1/2, y+1/2, -z+1/2'
'-x, -y, -z'
'x, -y, z-1/2'
'-x+1/2, -y+1/2, -z'
'x+1/2, -y+1/2, z-1/2'

loop_
_atom_site_label
_atom_site_type_symbol
_atom_site_fract_x
_atom_site_fract_y
_atom_site_fract_z
_atom_site_U_iso_or_equiv
_atom_site_adp_type
_atom_site_occupancy
_atom_site_symmetry_multiplicity
_atom_site_calc_flag
Zn1 Zn 0.162446(17) 0.124055(15) 0.384591(19) 0.01630(8) Uani 1 1 d
O1 O 0.33274(11) 0.17173(11) 0.47421(13) 0.0222(3) Uani 1 1 d
N1 N 0.45250(12) 0.25251(11) 0.68055(15) 0.0163(3) Uani 1 1 d
N2 N 0.14823(14) -0.06169(12) 0.70238(16) 0.0210(3) Uani 1 1 d
N3 N 0.13879(16) -0.13501(12) 0.60028(18) 0.0247(3) Uani 1 1 d
N4 N 0.13766(15) -0.08518(13) 0.49224(17) 0.0241(3) Uani 1 1 d
N5 N 0.14622(14) 0.02278(12) 0.51871(16) 0.0203(3) Uani 1 1 d
N6 N 0.1699(2) 0.12885(15) 0.7186(2) 0.0342(4) Uani 1 1 d
H3 H 0.163(2) 0.181(2) 0.675(3) 0.028(6) Uiso 1 1 d
H2 H 0.158(3) 0.1289(19) 0.792(3) 0.036(7) Uiso 1 1 d
C1 C 0.41448(15) 0.16294(14) 0.60649(18) 0.0169(3) Uani 1 1 d
C2 C 0.46141(15) 0.06008(14) 0.67573(19) 0.0197(3) Uani 1 1 d
C3 C 0.42634(18) -0.03742(16) 0.6018(2) 0.0274(4) Uani 1 1 d
H1 H 0.375(2) -0.0376(18) 0.497(3) 0.025(6) Uiso 1 1 d
C4 C 0.4640(2) -0.13256(16) 0.6755(3) 0.0367(5) Uani 1 1 d
H0 H 0.446(2) -0.198(2) 0.632(3) 0.043(7) Uiso 1 1 d
C5 C 0.15410(15) 0.03475(14) 0.64959(19) 0.0195(3) Uani 1 1 d

loop_
_atom_site_aniso_label
_atom_site_aniso_U_11
_atom_site_aniso_U_22
_atom_site_aniso_U_33
_atom_site_aniso_U_23
_atom_site_aniso_U_13
_atom_site_aniso_U_12
Zn1 0.01987(12) 0.01495(12) 0.01160(12) 0.00075(7) 0.00494(9) 0.00041(7)
O1 0.0205(6) 0.0265(7) 0.0147(6) -0.0014(5) 0.0036(5) -0.0030(5)
N1 0.0158(6) 0.0158(7) 0.0121(7) 0.0007(5) 0.0019(6) 0.0005(5)
N2 0.0286(8) 0.0200(7) 0.0140(7) 0.0013(6) 0.0091(6) 0.0004(6)
N3 0.0362(9) 0.0202(8) 0.0203(8) 0.0007(6) 0.0149(7) -0.0005(6)
N4 0.0345(9) 0.0198(7) 0.0191(8) 0.0008(6) 0.0132(7) -0.0009(6)
N5 0.0249(7) 0.0199(7) 0.0161(7) 0.0028(6) 0.0093(6) 0.0009(6)
N6 0.0623(14) 0.0202(9) 0.0261(9) -0.0011(7) 0.0252(10) -0.0044(8)
C1 0.0159(7) 0.0188(8) 0.0155(8) -0.0017(6) 0.0068(6) -0.0010(6)
C2 0.0180(8) 0.0167(8) 0.0242(9) -0.0020(7) 0.0094(7) -0.0003(6)
C3 0.0246(9) 0.0211(9) 0.0341(11) -0.0080(8) 0.0110(8) -0.0019(7)
C4 0.0337(11) 0.0171(9) 0.0554(15) -0.0088(9) 0.0167(11) -0.0025(8)
C5 0.0193(8) 0.0212(9) 0.0167(8) 0.0020(6) 0.0072(7) 0.0003(6)

loop_
_atom_type_symbol
_atom_type_description
_atom_type_scat_dispersion_real
_atom_type_scat_dispersion_imag
_atom_type_scat_source
C C 0.0033 0.0016 'International Tables Vol C Tables 4.2.6.8 and 6.1.1.4'
H H 0.0000 0.0000 'International Tables Vol C Tables 4.2.6.8 and 6.1.1.4'
N N 0.0061 0.0033 'International Tables Vol C Tables 4.2.6.8 and 6.1.1.4'
O O 0.0106 0.0060 'International Tables Vol C Tables 4.2.6.8 and 6.1.1.4'
Zn Zn 0.2839 1.4301 'International Tables Vol C Tables 4.2.6.8 and 6.1.1.4'

loop_
_geom_angle_atom_site_label_1
_geom_angle_atom_site_label_2
_geom_angle_atom_site_label_3
_geom_angle
_geom_angle_site_symmetry_1
_geom_angle_site_symmetry_3
N5 Zn1 O1 106.71(6) . .
N5 Zn1 N2 115.99(6) . 6
O1 Zn1 N2 100.70(7) . 6
N5 Zn1 N1 116.96(6) . 7_556
O1 Zn1 N1 111.83(6) . 7_556
N2 Zn1 N1 103.57(6) 6 7_556
C1 O1 Zn1 129.12(12) . .
C1 N1 N1 121.30(10) . 2_656
C1 N1 Zn1 116.40(11) . 7_556
N1 N1 Zn1 119.30(8) 2_656 7_556
C5 N2 N3 106.29(14) . .
C5 N2 Zn1 138.39(13) . 6_556
N3 N2 Zn1 115.08(11) . 6_556
N4 N3 N2 108.97(15) . .
N3 N4 N5 109.24(15) . .
C5 N5 N4 106.27(14) . .
C5 N5 Zn1 132.52(13) . .
N4 N5 Zn1 120.81(12) . .
O1 C1 N1 116.93(16) . .
O1 C1 C2 123.13(16) . .
N1 C1 C2 119.90(15) . .
C3 C2 C2 119.66(12) . 2_656
C3 C2 C1 122.43(17) . .
C2 C2 C1 117.79(10) 2_656 .
C4 C3 C2 119.9(2) . .
C3 C4 C4 120.39(14) . 2_656
N5 C5 N2 109.22(16) . .
N5 C5 N6 124.92(17) . .
N2 C5 N6 125.82(17) . .

loop_
_geom_bond_atom_site_label_1
_geom_bond_atom_site_label_2
_geom_bond_distance
_geom_bond_site_symmetry_2
Zn1 N5 1.9632(15) .
Zn1 O1 1.9678(14) .
Zn1 N2 1.9895(15) 6
Zn1 N1 1.9937(14) 7_556
O1 C1 1.295(2) .
N1 C1 1.318(2) .
N1 N1 1.393(3) 2_656
N1 Zn1 1.9937(14) 7_556
N2 C5 1.339(2) .
N2 N3 1.369(2) .
N2 Zn1 1.9895(15) 6_556
N3 N4 1.283(2) .
N4 N5 1.369(2) .
N5 C5 1.335(2) .
N6 C5 1.345(3) .
C1 C2 1.458(2) .
C2 C3 1.400(3) .
C2 C2 1.406(4) 2_656
C3 C4 1.376(3) .
C4 C4 1.401(5) 2_656
